data_1569813
loop_
_publ_author_name
'Rizzo, Floriana'
'Bosi, Ferdinando'
'Tempesta, Gioacchino'
'Agros\`i, Giovanna'

_publ_section_title
;
 Compositional Variation and Crystal-Chemical Characterization of a
 Watermelon Variety of Tourmaline from Anjanabonoina, Central Madagascar
;
_journal_issue 8
_journal_name_full Crystals
_journal_page_first 1290
_journal_paper_doi 10.3390/cryst13081290
_journal_volume 13
_journal_year 2023
_chemical_formula_sum 'Al8.08 B3.51 Ca0.25 F0.07 H3.36 Li0.76 Mn0.16 Na0.42 Oi31 Si5.49'
_chemical_formula_weight 944.55
_space_group_crystal_system trigonal
_space_group_IT_number 160
_space_group_name_Hall 'R 3 -2"'
_space_group_name_H-M_alt 'R 3 m :H'
_atom_sites_solution_hydrogens difmap
_audit_creation_method SHELXL-2013
_cell_angle_alpha 90
_cell_angle_beta 90
_cell_angle_gamma 120
_cell_formula_units_Z 3
_cell_length_a 15.8313(2)
_cell_length_b 15.8313(2)
_cell_length_c 7.10400(10)
_cell_measurement_temperature 293(2)
_cell_volume 1541.94(4)
_computing_structure_refinement 'SHELXL-2013 (Sheldrick, 2013)'
_diffrn_ambient_temperature 293(2)
_diffrn_measured_fraction_theta_full 0.997
_diffrn_measured_fraction_theta_max 0.961
_diffrn_radiation_type MoK\a
_diffrn_radiation_wavelength 0.71073
_diffrn_reflns_av_R_equivalents 0.0179
_diffrn_reflns_av_unetI/netI 0.0129
_diffrn_reflns_Laue_measured_fraction_full 0.997
_diffrn_reflns_Laue_measured_fraction_max 0.961
_diffrn_reflns_limit_h_max 25
_diffrn_reflns_limit_h_min -26
_diffrn_reflns_limit_k_max 27
_diffrn_reflns_limit_k_min -26
_diffrn_reflns_limit_l_max 10
_diffrn_reflns_limit_l_min -11
_diffrn_reflns_number 11598
_diffrn_reflns_point_group_measured_fraction_full 0.999
_diffrn_reflns_point_group_measured_fraction_max 0.961
_diffrn_reflns_theta_full 25.242
_diffrn_reflns_theta_max 37.490
_diffrn_reflns_theta_min 3.230
_exptl_absorpt_coefficient_mu 1.060
_exptl_crystal_density_diffrn 3.052
_exptl_crystal_F_000 1588
_exptl_crystal_size_max 0.200
_exptl_crystal_size_mid 0.200
_exptl_crystal_size_min 0.150
_refine_diff_density_max 1.525
_refine_diff_density_min -0.546
_refine_diff_density_rms 0.067
_refine_ls_abs_structure_details
;
 Refined as an inversion twin.
;
_refine_ls_abs_structure_Flack 0.30(4)
_refine_ls_extinction_coef 0.0020(3)
_refine_ls_extinction_expression Fc^*^=kFc[1+0.001xFc^2^\l^3^/sin(2\q)]^-1/4^
_refine_ls_extinction_method SHELXL
_refine_ls_goodness_of_fit_ref 1.121
_refine_ls_hydrogen_treatment refxyz
_refine_ls_matrix_type full
_refine_ls_number_parameters 93
_refine_ls_number_reflns 1733
_refine_ls_number_restraints 1
_refine_ls_restrained_S_all 1.121
_refine_ls_R_factor_all 0.0170
_refine_ls_R_factor_gt 0.0166
_refine_ls_shift/su_max 0.001
_refine_ls_shift/su_mean 0.000
_refine_ls_structure_factor_coef Fsqd
_refine_ls_weighting_details 'w=1/[\s^2^(Fo^2^)+(0.0193P)^2^+1.5706P] where P=(Fo^2^+2Fc^2^)/3'
_refine_ls_weighting_scheme calc
_refine_ls_wR_factor_gt 0.0407
_refine_ls_wR_factor_ref 0.0409
_reflns_Friedel_coverage 0.987
_reflns_Friedel_fraction_full 1.000
_reflns_Friedel_fraction_max 0.961
_reflns_number_gt 1709
_reflns_number_total 1733
_reflns_threshold_expression 'I > 2\s(I)'
_cod_data_source_file m1cr_a.cif
_cod_data_source_block m1cr_a
_cod_original_formula_sum 'H3.36 Al8.08 B3.51 Ca0.25 F0.07 Li0.76 Mn0.16 Na0.42 Oi31 Si5.49'
_cod_database_code 1569813
_shelx_space_group_comment
;
The symmetry employed for this shelxl refinement is uniquely defined
by the following loop, which should always be used as a source of
symmetry information in preference to the above space-group names.
They are only intended as comments.
;
_shelx_estimated_absorpt_t_min 0.816
_shelx_estimated_absorpt_t_max 0.857
_shelxl_version_number 2013-4

loop_
_space_group_symop_operation_xyz
'x, y, z'
'-y, x-y, z'
'-x+y, -x, z'
'-y, -x, z'
'-x+y, y, z'
'x, x-y, z'
'x+2/3, y+1/3, z+1/3'
'-y+2/3, x-y+1/3, z+1/3'
'-x+y+2/3, -x+1/3, z+1/3'
'-y+2/3, -x+1/3, z+1/3'
'-x+y+2/3, y+1/3, z+1/3'
'x+2/3, x-y+1/3, z+1/3'
'x+1/3, y+2/3, z+2/3'
'-y+1/3, x-y+2/3, z+2/3'
'-x+y+1/3, -x+2/3, z+2/3'
'-y+1/3, -x+2/3, z+2/3'
'-x+y+1/3, y+2/3, z+2/3'
'x+1/3, x-y+2/3, z+2/3'

loop_
_atom_site_label
_atom_site_type_symbol
_atom_site_fract_x
_atom_site_fract_y
_atom_site_fract_z
_atom_site_U_iso_or_equiv
_atom_site_adp_type
_atom_site_occupancy
_atom_site_site_symmetry_order
_atom_site_calc_flag
_atom_site_refinement_flags_posn
_atom_site_refinement_flags_adp
_atom_site_refinement_flags_occupancy
_atom_site_disorder_assembly
_atom_site_disorder_group
Na Na 0.0000 0.0000 0.23653(16) 0.0112(3) Uani 0.457(13) 6 d S T P . .
Ca Ca 0.0000 0.0000 0.23653(16) 0.0112(3) Uani 0.543(13) 6 d S T P . .
LiY Li 0.12343(8) 0.06171(4) 0.63635(18) 0.0090(3) Uani 0.776(3) 2 d S T P . .
MnY Mn 0.12343(8) 0.06171(4) 0.63635(18) 0.0090(3) Uani 0.224(3) 2 d S T P . .
AlZ Al 0.29674(3) 0.25970(3) 0.61132(9) 0.00494(8) Uani 1 1 d . . . . .
B B 0.10895(7) 0.21789(14) 0.4550(3) 0.0052(3) Uani 1 2 d S T P . .
Si Si 0.19203(2) 0.19009(2) 0.0000 0.00419(7) Uani 1 1 d . . . . .
O1 OiI 0.0000 0.0000 0.7866(6) 0.0421(11) Uani 0.3961 6 d S T P . .
F1 F 0.0000 0.0000 0.7866(6) 0.0421(11) Uani 0.586 6 d S T P . .
O2 OiI 0.05984(5) 0.11969(11) 0.4816(3) 0.0154(3) Uani 1 2 d S T P . .
O3 OiI 0.26845(13) 0.13422(6) 0.5089(2) 0.0099(3) Uani 1 2 d DS T P . .
H3 H 0.262(3) 0.1309(13) 0.376(3) 0.012 Uiso 1 2 d DS U P . .
O4 OiI 0.09235(6) 0.18471(11) 0.0750(2) 0.0070(2) Uani 1 2 d S T P . .
O5 OiI 0.18428(11) 0.09214(6) 0.0965(2) 0.0075(2) Uani 1 2 d S T P . .
O6 OiI 0.19558(7) 0.18567(7) 0.77594(16) 0.00592(16) Uani 1 1 d . . . . .
O7 OiI 0.28603(7) 0.28553(6) 0.08091(15) 0.00505(16) Uani 1 1 d . . . . .
O8 OiI 0.20969(7) 0.27009(7) 0.44130(16) 0.00609(16) Uani 1 1 d . . . . .

loop_
_atom_site_aniso_label
_atom_site_aniso_U_11
_atom_site_aniso_U_22
_atom_site_aniso_U_33
_atom_site_aniso_U_23
_atom_site_aniso_U_13
_atom_site_aniso_U_12
Na 0.0124(4) 0.0124(4) 0.0090(5) 0.000 0.000 0.00619(18)
Ca 0.0124(4) 0.0124(4) 0.0090(5) 0.000 0.000 0.00619(18)
LiY 0.0093(5) 0.0074(4) 0.0109(6) -0.00126(16) -0.0025(3) 0.0047(2)
MnY 0.0093(5) 0.0074(4) 0.0109(6) -0.00126(16) -0.0025(3) 0.0047(2)
AlZ 0.00506(15) 0.00632(15) 0.00404(17) 0.00055(12) 0.00006(12) 0.00330(12)
B 0.0057(5) 0.0047(7) 0.0050(9) 0.0005(6) 0.0003(3) 0.0024(3)
Si 0.00413(14) 0.00385(13) 0.00437(15) -0.00024(11) -0.00001(11) 0.00183(10)
O1 0.0600(18) 0.0600(18) 0.0064(15) 0.000 0.000 0.0300(9)
F1 0.0600(18) 0.0600(18) 0.0064(15) 0.000 0.000 0.0300(9)
O2 0.0231(6) 0.0026(5) 0.0138(9) 0.0005(5) 0.0002(2) 0.0013(3)
O3 0.0214(7) 0.0082(4) 0.0044(7) -0.0005(3) -0.0010(5) 0.0107(4)
O4 0.0050(3) 0.0115(6) 0.0067(6) -0.0010(5) -0.0005(2) 0.0058(3)
O5 0.0126(6) 0.0059(3) 0.0062(7) 0.0008(2) 0.0017(5) 0.0063(3)
O6 0.0055(3) 0.0070(4) 0.0036(4) 0.0003(3) 0.0006(3) 0.0019(3)
O7 0.0044(3) 0.0045(3) 0.0045(4) -0.0009(3) 0.0005(3) 0.0009(3)
O8 0.0041(3) 0.0085(4) 0.0062(4) 0.0030(3) 0.0009(3) 0.0035(3)

loop_
_atom_type_symbol
_atom_type_description
_atom_type_scat_dispersion_real
_atom_type_scat_dispersion_imag
_atom_type_scat_source
Oi OiI 0.0080 0.0060 'International Tables Vol C Tables 4.2.6.8 and 6.1.1.4'
B B 0.0013 0.0007 'International Tables Vol C Tables 4.2.6.8 and 6.1.1.4'
Na Na 0.0362 0.0249 'International Tables Vol C Tables 4.2.6.8 and 6.1.1.4'
Al Al 0.0645 0.0514 'International Tables Vol C Tables 4.2.6.8 and 6.1.1.4'
Si Si 0.0817 0.0704 'International Tables Vol C Tables 4.2.6.8 and 6.1.1.4'
H H 0.0000 0.0000 'International Tables Vol C Tables 4.2.6.8 and 6.1.1.4'
Li Li -0.0003 0.0001 'International Tables Vol C Tables 4.2.6.8 and 6.1.1.4'
Ca Ca 0.2262 0.3064 'International Tables Vol C Tables 4.2.6.8 and 6.1.1.4'
Mn Mn 0.3368 0.7283 'International Tables Vol C Tables 4.2.6.8 and 6.1.1.4'
F F 0.0171 0.0103 'International Tables Vol C Tables 4.2.6.8 and 6.1.1.4'

loop_
_geom_angle_atom_site_label_1
_geom_angle_atom_site_label_2
_geom_angle_atom_site_label_3
_geom_angle
_geom_angle_site_symmetry_1
_geom_angle_site_symmetry_3
_geom_angle_publ_flag
O2 Na O2 72.88(7) . 3 ?
O2 Na O2 72.88(7) . 2 ?
O2 Na O2 72.88(7) 3 2 ?
O2 Na O5 154.80(6) . 3 ?
O2 Na O5 87.00(4) 3 3 ?
O2 Na O5 87.00(4) 2 3 ?
O2 Na O5 87.00(4) . 2 ?
O2 Na O5 154.80(6) 3 2 ?
O2 Na O5 87.00(4) 2 2 ?
O5 Na O5 107.37(4) 3 2 ?
O2 Na O5 87.00(4) . . ?
O2 Na O5 87.00(4) 3 . ?
O2 Na O5 154.80(6) 2 . ?
O5 Na O5 107.37(4) 3 . ?
O5 Na O5 107.37(4) 2 . ?
O2 Na O4 127.78(2) . 2 ?
O2 Na O4 127.78(3) 3 2 ?
O2 Na O4 71.07(5) 2 2 ?
O5 Na O4 54.901(14) 3 2 ?
O5 Na O4 54.904(14) 2 2 ?
O5 Na O4 134.13(6) . 2 ?
O2 Na O4 71.07(5) . . ?
O2 Na O4 127.78(3) 3 . ?
O2 Na O4 127.78(3) 2 . ?
O5 Na O4 134.13(6) 3 . ?
O5 Na O4 54.902(14) 2 . ?
O5 Na O4 54.902(14) . . ?
O4 Na O4 104.16(4) 2 . ?
O2 Na O4 127.78(3) . 3 ?
O2 Na O4 71.07(5) 3 3 ?
O2 Na O4 127.78(2) 2 3 ?
O5 Na O4 54.903(14) 3 3 ?
O5 Na O4 134.13(6) 2 3 ?
O5 Na O4 54.902(14) . 3 ?
O4 Na O4 104.16(4) 2 3 ?
O4 Na O4 104.16(4) . 3 ?
O2 Na MnY 36.80(3) . 2 ?
O2 Na MnY 74.09(5) 3 2 ?
O2 Na MnY 36.80(3) 2 2 ?
O5 Na MnY 123.57(3) 3 2 ?
O5 Na MnY 80.71(4) 2 2 ?
O5 Na MnY 123.57(3) . 2 ?
O4 Na MnY 96.97(3) 2 2 ?
O4 Na MnY 96.97(3) . 2 ?
O4 Na MnY 145.16(5) 3 2 ?
O2 Na LiY 36.80(3) . 2 ?
O2 Na LiY 74.09(5) 3 2 ?
O2 Na LiY 36.80(3) 2 2 ?
O5 Na LiY 123.57(3) 3 2 ?
O5 Na LiY 80.71(4) 2 2 ?
O5 Na LiY 123.57(3) . 2 ?
O4 Na LiY 96.97(3) 2 2 ?
O4 Na LiY 96.97(3) . 2 ?
O4 Na LiY 145.16(5) 3 2 ?
MnY Na LiY 0.00(3) 2 2 ?
O2 Na LiY 74.09(5) . 3 ?
O2 Na LiY 36.80(3) 3 3 ?
O2 Na LiY 36.80(3) 2 3 ?
O5 Na LiY 80.71(4) 3 3 ?
O5 Na LiY 123.57(3) 2 3 ?
O5 Na LiY 123.57(3) . 3 ?
O4 Na LiY 96.97(3) 2 3 ?
O4 Na LiY 145.16(5) . 3 ?
O4 Na LiY 96.97(3) 3 3 ?
MnY Na LiY 52.62(4) 2 3 ?
LiY Na LiY 52.62(4) 2 3 ?
O6 LiY O6 89.61(7) 6 . ?
O6 LiY O2 175.37(8) 6 . ?
O6 LiY O2 89.64(5) . . ?
O6 LiY O2 89.64(5) 6 3 ?
O6 LiY O2 175.37(8) . 3 ?
O2 LiY O2 90.74(11) . 3 ?
O6 LiY O1 98.97(9) 6 . ?
O6 LiY O1 98.97(9) . . ?
O2 LiY O1 85.66(9) . . ?
O2 LiY O1 85.66(9) 3 . ?
O6 LiY O3 75.65(5) 6 . ?
O6 LiY O3 75.65(5) . . ?
O2 LiY O3 99.74(7) . . ?
O2 LiY O3 99.74(7) 3 . ?
O1 LiY O3 172.25(12) . . ?
O6 LiY MnY 94.68(4) 6 3 ?
O6 LiY MnY 141.84(5) . 3 ?
O2 LiY MnY 88.73(5) . 3 ?
O2 LiY MnY 42.78(5) 3 3 ?
O1 LiY MnY 42.90(7) . 3 ?
O3 LiY MnY 142.01(3) . 3 ?
O6 LiY LiY 94.68(4) 6 3 ?
O6 LiY LiY 141.84(5) . 3 ?
O2 LiY LiY 88.73(5) . 3 ?
O2 LiY LiY 42.78(5) 3 3 ?
O1 LiY LiY 42.90(7) . 3 ?
O3 LiY LiY 142.01(3) . 3 ?
MnY LiY LiY 0.00(6) 3 3 ?
O6 LiY MnY 141.84(5) 6 2 ?
O6 LiY MnY 94.68(4) . 2 ?
O2 LiY MnY 42.78(5) . 2 ?
O2 LiY MnY 88.73(5) 3 2 ?
O1 LiY MnY 42.90(7) . 2 ?
O3 LiY MnY 142.01(3) . 2 ?
MnY LiY MnY 60.0 3 2 ?
LiY LiY MnY 60.0 3 2 ?
O6 LiY LiY 141.84(5) 6 2 ?
O6 LiY LiY 94.68(4) . 2 ?
O2 LiY LiY 42.78(5) . 2 ?
O2 LiY LiY 88.73(5) 3 2 ?
O1 LiY LiY 42.90(7) . 2 ?
O3 LiY LiY 142.01(3) . 2 ?
MnY LiY LiY 60.0 3 2 ?
LiY LiY LiY 60.0 3 2 ?
MnY LiY LiY 0.0 2 2 ?
O6 LiY AlZ 37.75(4) 6 6 ?
O6 LiY AlZ 92.72(5) . 6 ?
O2 LiY AlZ 137.75(7) . 6 ?
O2 LiY AlZ 83.90(5) 3 6 ?
O1 LiY AlZ 135.25(6) . 6 ?
O3 LiY AlZ 41.02(2) . 6 ?
MnY LiY AlZ 113.391(14) 3 6 ?
LiY LiY AlZ 113.391(14) 3 6 ?
MnY LiY AlZ 172.593(18) 2 6 ?
LiY LiY AlZ 172.593(18) 2 6 ?
O6 AlZ O7 169.23(5) . 8 ?
O6 AlZ O8 95.36(5) . 8 ?
O7 AlZ O8 95.40(5) 8 8 ?
O6 AlZ O8 91.21(5) . . ?
O7 AlZ O8 78.05(4) 8 . ?
O8 AlZ O8 170.08(4) 8 . ?
O6 AlZ O3 84.56(6) . . ?
O7 AlZ O3 95.03(6) 8 . ?
O8 AlZ O3 95.50(6) 8 . ?
O8 AlZ O3 92.52(6) . . ?
O6 AlZ O7 92.51(5) . 15 ?
O7 AlZ O7 89.36(2) 8 15 ?
O8 AlZ O7 76.62(4) 8 15 ?
O8 AlZ O7 95.70(4) . 15 ?
O3 AlZ O7 171.34(6) . 15 ?
O6 AlZ AlZ 128.72(4) . 15_554 ?
O7 AlZ AlZ 40.94(3) 8 15_554 ?
O8 AlZ AlZ 132.79(4) 8 15_554 ?
O8 AlZ AlZ 38.80(3) . 15_554 ?
O3 AlZ AlZ 103.70(5) . 15_554 ?
O7 AlZ AlZ 84.50(3) 15 15_554 ?
O6 AlZ AlZ 86.35(4) . 8 ?
O7 AlZ AlZ 101.66(4) 8 8 ?
O8 AlZ AlZ 39.15(3) 8 8 ?
O8 AlZ AlZ 134.38(4) . 8 ?
O3 AlZ AlZ 132.37(5) . 8 ?
O7 AlZ AlZ 39.11(3) 15 8 ?
AlZ AlZ AlZ 118.080(18) 15_554 8 ?
O6 AlZ LiY 40.75(4) . . ?
O7 AlZ LiY 134.11(4) 8 . ?
O8 AlZ LiY 111.22(4) 8 . ?
O8 AlZ LiY 78.56(4) . . ?
O3 AlZ LiY 47.47(5) . . ?
O7 AlZ LiY 131.88(4) 15 . ?
AlZ AlZ LiY 113.56(3) 15_554 . ?
AlZ AlZ LiY 122.76(3) 8 . ?
O2 B O8 121.43(8) . 5 ?
O2 B O8 121.43(8) . . ?
O8 B O8 117.14(16) 5 . ?
O6 Si O7 111.22(5) 1_554 . ?
O6 Si O4 112.28(7) 1_554 . ?
O7 Si O4 110.50(6) . . ?
O6 Si O5 111.25(6) 1_554 . ?
O7 Si O5 109.60(7) . . ?
O4 Si O5 101.60(8) . . ?
O6 Si LiY 32.40(4) 1_554 1_554 ?
O7 Si LiY 139.86(4) . 1_554 ?
O4 Si LiY 102.95(6) . 1_554 ?
O5 Si LiY 83.88(5) . 1_554 ?
O6 Si Na 118.77(4) 1_554 . ?
O7 Si Na 129.96(4) . . ?
O4 Si Na 52.26(5) . . ?
O5 Si Na 50.06(5) . . ?
LiY Si Na 88.13(3) 1_554 . ?
LiY O1 MnY 94.20(14) . 3 ?
LiY O1 LiY 94.20(14) . 3 ?
MnY O1 LiY 0.00(9) 3 3 ?
LiY O1 LiY 94.20(14) . 2 ?
MnY O1 LiY 94.20(14) 3 2 ?
LiY O1 LiY 94.20(14) 3 2 ?
LiY O1 MnY 94.20(14) . 2 ?
MnY O1 MnY 94.20(14) 3 2 ?
LiY O1 MnY 94.20(14) 3 2 ?
LiY O1 MnY 0.00(7) 2 2 ?
B O2 MnY 118.09(9) . 2 ?
B O2 LiY 118.09(9) . 2 ?
MnY O2 LiY 0.00(7) 2 2 ?
B O2 LiY 118.09(9) . . ?
MnY O2 LiY 94.43(10) 2 . ?
LiY O2 LiY 94.43(10) 2 . ?
B O2 Na 125.29(15) . . ?
MnY O2 Na 97.33(6) 2 . ?
LiY O2 Na 97.33(6) 2 . ?
LiY O2 Na 97.33(6) . . ?
AlZ O3 AlZ 129.85(9) 6 . ?
AlZ O3 LiY 91.52(6) 6 . ?
AlZ O3 LiY 91.52(6) . . ?
AlZ O3 H3 113.0(4) 6 . ?
AlZ O3 H3 113.0(4) . . ?
LiY O3 H3 109(2) . . ?
Si O4 Si 141.36(11) 5 . ?
Si O4 Na 100.17(6) 5 . ?
Si O4 Na 100.17(6) . . ?
Si O5 Si 130.06(10) . 6 ?
Si O5 Na 102.30(6) . . ?
Si O5 Na 102.30(6) 6 . ?
Si O6 AlZ 129.84(6) 1_556 . ?
Si O6 LiY 121.95(7) 1_556 . ?
AlZ O6 LiY 101.50(6) . . ?
Si O7 AlZ 130.05(6) . 15_554 ?
Si O7 AlZ 126.63(6) . 8_554 ?
AlZ O7 AlZ 99.95(4) 15_554 8_554 ?
B O8 AlZ 132.91(10) . 15_554 ?
B O8 AlZ 124.92(10) . . ?
AlZ O8 AlZ 102.05(5) 15_554 . ?

loop_
_geom_bond_atom_site_label_1
_geom_bond_atom_site_label_2
_geom_bond_distance
_geom_bond_site_symmetry_2
_geom_bond_publ_flag
Na O2 2.3926(19) . ?
Na O2 2.3926(19) 3 ?
Na O2 2.3926(19) 2 ?
Na O5 2.7154(15) 3 ?
Na O5 2.7154(15) 2 ?
Na O5 2.7154(15) . ?
Na O4 2.7801(16) 2 ?
Na O4 2.7801(16) . ?
Na O4 2.7801(16) 3 ?
Na MnY 3.3062(15) 2 ?
Na LiY 3.3062(15) 2 ?
Na LiY 3.3062(15) 3 ?
LiY O6 1.9742(13) 6 ?
LiY O6 1.9742(13) . ?
LiY O2 1.9969(14) . ?
LiY O2 1.9969(14) 3 ?
LiY O1 2.001(2) . ?
LiY O3 2.185(2) . ?
LiY MnY 2.9310(19) 3 ?
LiY LiY 2.9310(19) 3 ?
LiY MnY 2.9310(19) 2 ?
LiY LiY 2.9310(19) 2 ?
LiY AlZ 2.9638(10) 6 ?
AlZ O6 1.8518(11) . ?
AlZ O7 1.8853(10) 8 ?
AlZ O8 1.8859(10) 8 ?
AlZ O8 1.9005(10) . ?
AlZ O3 1.9458(8) . ?
AlZ O7 1.9583(10) 15 ?
AlZ AlZ 2.9436(4) 15_554 ?
AlZ AlZ 2.9437(4) 8 ?
B O2 1.360(2) . ?
B O8 1.3849(14) 5 ?
B O8 1.3850(14) . ?
Si O6 1.5955(12) 1_554 ?
Si O7 1.6061(9) . ?
Si O4 1.6270(6) . ?
Si O5 1.6428(7) . ?
Si LiY 3.1268(11) 1_554 ?
O1 MnY 2.001(2) 3 ?
O1 LiY 2.001(2) 3 ?
O1 LiY 2.001(2) 2 ?
O1 MnY 2.001(2) 2 ?
O2 MnY 1.9969(14) 2 ?
O2 LiY 1.9969(14) 2 ?
O3 AlZ 1.9458(8) 6 ?
O3 H3 0.95(2) . ?
O4 Si 1.6270(6) 5 ?
O5 Si 1.6429(7) 6 ?
O6 Si 1.5955(12) 1_556 ?
O7 AlZ 1.8853(10) 15_554 ?
O7 AlZ 1.9583(10) 8_554 ?
O8 AlZ 1.8859(10) 15_554 ?
